data_4316261
loop_
_publ_author_name
'Florian Blasberg'
'Jan W. Bats'
'Michael Bolte'
'Hans-Wolfram Lerner'
'Matthias Wagner'

_publ_contact_author
;
      Dr. Michael Bolte
      Institut f\"ur Anorganische Chemie
      J. W. Goethe-Universit\"at
      Max-von-Laue-Str. 7
      60438 Frankfurt/Main
      Germany
;
_publ_contact_author_email bolte@chemie.uni-frankfurt.de
_publ_contact_author_fax '49 69 798 29239'
_publ_contact_author_phone '49 69 798 29136'
_publ_section_title
;
 Para-Quinone-Containing Bis(pyrazol-1-yl)methane Ligands: Coordination
 Behavior Toward CoII and a C-H Activation Reaction with CeIV
;
_journal_name_full 'Inorganic Chemistry'
_journal_page_first 7435
_journal_page_last 7445
_journal_paper_doi 10.1021/ic100754k
_journal_volume 49
_journal_year 2010
_chemical_formula_moiety 'C27 H24 N4 O2'
_chemical_formula_sum 'C27 H24 N4 O2'
_chemical_formula_weight 436.50
_chemical_name_systematic
; 
 ? 
;
_space_group_IT_number 14
_symmetry_cell_setting monoclinic
_symmetry_space_group_name_Hall '-P 2ybc'
_symmetry_space_group_name_H-M 'P 1 21/c 1'
_atom_sites_solution_hydrogens geom
_atom_sites_solution_primary direct
_atom_sites_solution_secondary difmap
_audit_creation_method SHELXL-97
_cell_angle_alpha 90.00
_cell_angle_beta 102.702(12)
_cell_angle_gamma 90.00
_cell_formula_units_Z 4
_cell_length_a 12.9509(17)
_cell_length_b 8.3759(11)
_cell_length_c 21.267(3)
_cell_measurement_reflns_used 169
_cell_measurement_temperature 164(2)
_cell_measurement_theta_max 23
_cell_measurement_theta_min 3
_cell_volume 2250.5(5)
_computing_cell_refinement 'SMART (Siemens, 1995)'
_computing_data_collection 'SMART (Siemens, 1995)'
_computing_data_reduction 'SAINT (Siemens, 1995)'
_computing_publication_material 'SHELXL-97 (Sheldrick, 2008)'
_computing_structure_refinement 'SHELXL-97 (Sheldrick, 2008)'
_computing_structure_solution 'SHELXS-97 (Sheldrick, 2008)'
_diffrn_ambient_temperature 164(2)
_diffrn_measured_fraction_theta_full 0.990
_diffrn_measured_fraction_theta_max 0.952
_diffrn_measurement_device_type SIEMENS_SMART_CCD
_diffrn_measurement_method \w
_diffrn_radiation_monochromator graphite
_diffrn_radiation_source 'normal-focus sealed tube'
_diffrn_radiation_type MoK\a
_diffrn_radiation_wavelength 0.71073
_diffrn_reflns_av_R_equivalents 0.0854
_diffrn_reflns_av_sigmaI/netI 0.0812
_diffrn_reflns_limit_h_max 17
_diffrn_reflns_limit_h_min -16
_diffrn_reflns_limit_k_max 11
_diffrn_reflns_limit_k_min -10
_diffrn_reflns_limit_l_max 28
_diffrn_reflns_limit_l_min -27
_diffrn_reflns_number 31289
_diffrn_reflns_theta_full 27.20
_diffrn_reflns_theta_max 27.99
_diffrn_reflns_theta_min 1.96
_diffrn_standards_decay_% 0.0
_diffrn_standards_interval_time 1200
_diffrn_standards_number 172
_exptl_absorpt_coefficient_mu 0.083
_exptl_absorpt_correction_T_max 1.000
_exptl_absorpt_correction_T_min 0.973
_exptl_absorpt_correction_type multi-scan
_exptl_absorpt_process_details 'SADABS (Sheldrick, 2000)'
_exptl_crystal_colour colorless
_exptl_crystal_density_diffrn 1.288
_exptl_crystal_density_method 'not measured'
_exptl_crystal_description block
_exptl_crystal_F_000 920
_exptl_crystal_size_max 0.26
_exptl_crystal_size_mid 0.21
_exptl_crystal_size_min 0.21
_refine_diff_density_max 0.186
_refine_diff_density_min -0.215
_refine_diff_density_rms 0.044
_refine_ls_extinction_method none
_refine_ls_goodness_of_fit_ref 0.990
_refine_ls_hydrogen_treatment constr
_refine_ls_matrix_type full
_refine_ls_number_parameters 300
_refine_ls_number_reflns 5153
_refine_ls_number_restraints 0
_refine_ls_restrained_S_all 0.990
_refine_ls_R_factor_all 0.1406
_refine_ls_R_factor_gt 0.0573
_refine_ls_shift/su_max 0.000
_refine_ls_shift/su_mean 0.000
_refine_ls_structure_factor_coef Fsqd
_refine_ls_weighting_details 'calc w=1/[\s^2^(Fo^2^)+(0.05P)^2^+0.5P] where P=(Fo^2^+2Fc^2^)/3'
_refine_ls_weighting_scheme calc
_refine_ls_wR_factor_gt 0.1031
_refine_ls_wR_factor_ref 0.1301
_reflns_number_gt 2717
_reflns_number_total 5153
_reflns_threshold_expression I>2sigma(I)
_cod_data_source_file ic100754k_si_002_13.cif
_cod_data_source_block L2ph
_cod_original_sg_symbol_H-M 'P 21/c'
_cod_database_code 4316261

loop_
_symmetry_equiv_pos_as_xyz
'x, y, z'
'-x, y+1/2, -z+1/2'
'-x, -y, -z'
'x, -y-1/2, z-1/2'

loop_
_atom_site_label
_atom_site_type_symbol
_atom_site_fract_x
_atom_site_fract_y
_atom_site_fract_z
_atom_site_U_iso_or_equiv
_atom_site_adp_type
_atom_site_occupancy
_atom_site_symmetry_multiplicity
_atom_site_calc_flag
_atom_site_refinement_flags
_atom_site_disorder_assembly
_atom_site_disorder_group
N1 N 0.62774(12) 0.6465(2) 0.58955(8) 0.0330(4) Uani 1 1 d . . .
O2 O 0.56832(11) 0.79590(18) 0.44789(7) 0.0468(4) Uani 1 1 d . . .
N2 N 0.53066(12) 0.6105(2) 0.59995(8) 0.0326(4) Uani 1 1 d . . .
N4 N 0.79778(12) 0.4044(2) 0.60046(8) 0.0357(4) Uani 1 1 d . . .
O1 O 1.00506(12) 0.7757(2) 0.49837(8) 0.0625(5) Uani 1 1 d . . .
N3 N 0.70861(12) 0.4184(2) 0.55235(8) 0.0334(4) Uani 1 1 d . . .
C22 C 0.92212(15) 0.1906(3) 0.64174(10) 0.0338(5) Uani 1 1 d . . .
C21 C 0.82561(15) 0.2514(3) 0.59834(9) 0.0323(5) Uani 1 1 d . . .
C13 C 0.43090(16) 0.6736(3) 0.68164(10) 0.0372(5) Uani 1 1 d . . .
C3 C 0.83876(16) 0.6781(3) 0.51910(10) 0.0387(5) Uani 1 1 d . . .
H3A H 0.8742 0.6063 0.5513 0.046 Uiso 1 1 calc R . .
C7 C 0.67672(16) 0.7926(3) 0.45778(10) 0.0364(5) Uani 1 1 d . . .
C1 C 0.66027(15) 0.5737(2) 0.53469(10) 0.0328(5) Uani 1 1 d . . .
H1A H 0.5941 0.5536 0.5013 0.039 Uiso 1 1 calc R . .
C12 C 0.52744(15) 0.6832(2) 0.65549(10) 0.0328(5) Uani 1 1 d . . .
C2 C 0.72799(15) 0.6853(3) 0.50422(10) 0.0334(5) Uani 1 1 d . . .
C6 C 0.73583(17) 0.8865(3) 0.42483(11) 0.0437(6) Uani 1 1 d . . .
H6A H 0.7010 0.9571 0.3920 0.052 Uiso 1 1 calc R . .
C27 C 0.94320(17) 0.0278(3) 0.64730(11) 0.0437(6) Uani 1 1 d . . .
H27A H 0.8947 -0.0457 0.6227 0.052 Uiso 1 1 calc R . .
C14 C 0.35095(17) 0.5651(3) 0.65610(11) 0.0462(6) Uani 1 1 d . . .
H14A H 0.3588 0.4971 0.6217 0.055 Uiso 1 1 calc R . .
C23 C 0.99615(16) 0.2946(3) 0.67741(10) 0.0425(6) Uani 1 1 d . . .
H23A H 0.9843 0.4065 0.6738 0.051 Uiso 1 1 calc R . .
C11 C 0.62306(17) 0.7634(3) 0.68044(11) 0.0440(6) Uani 1 1 d . . .
H11A H 0.6410 0.8234 0.7192 0.053 Uiso 1 1 calc R . .
C10 C 0.68432(16) 0.7366(3) 0.63711(10) 0.0411(6) Uani 1 1 d . . .
H10A H 0.7543 0.7747 0.6400 0.049 Uiso 1 1 calc R . .
C19 C 0.68145(16) 0.2795(3) 0.52161(11) 0.0398(6) Uani 1 1 d . . .
H19A H 0.6228 0.2616 0.4867 0.048 Uiso 1 1 calc R . .
C4 C 0.89640(16) 0.7750(3) 0.48714(11) 0.0435(6) Uani 1 1 d . . .
C20 C 0.75446(16) 0.1687(3) 0.55025(11) 0.0440(6) Uani 1 1 d . . .
H20A H 0.7565 0.0587 0.5397 0.053 Uiso 1 1 calc R . .
C25 C 1.10612(19) 0.0755(3) 0.72417(11) 0.0522(7) Uani 1 1 d . . .
H25A H 1.1680 0.0365 0.7526 0.063 Uiso 1 1 calc R . .
C26 C 1.03428(18) -0.0285(3) 0.68830(11) 0.0493(6) Uani 1 1 d . . .
H26A H 1.0473 -0.1402 0.6917 0.059 Uiso 1 1 calc R . .
C8 C 1.06199(17) 0.6860(3) 0.55152(11) 0.0549(7) Uani 1 1 d . . .
H8A H 1.0421 0.7219 0.5911 0.082 Uiso 1 1 calc R . .
H8B H 1.1381 0.7019 0.5555 0.082 Uiso 1 1 calc R . .
H8C H 1.0450 0.5725 0.5446 0.082 Uiso 1 1 calc R . .
C5 C 0.84446(18) 0.8775(3) 0.43964(11) 0.0473(6) Uani 1 1 d . . .
H5A H 0.8843 0.9425 0.4170 0.057 Uiso 1 1 calc R . .
C15 C 0.26021(18) 0.5551(4) 0.68028(13) 0.0603(8) Uani 1 1 d . . .
H15A H 0.2056 0.4822 0.6620 0.072 Uiso 1 1 calc R . .
C24 C 1.08684(18) 0.2369(3) 0.71814(11) 0.0507(6) Uani 1 1 d . . .
H24A H 1.1364 0.3097 0.7422 0.061 Uiso 1 1 calc R . .
C17 C 0.3277(2) 0.7585(4) 0.75703(13) 0.0662(8) Uani 1 1 d . . .
H17A H 0.3201 0.8244 0.7921 0.079 Uiso 1 1 calc R . .
C18 C 0.41750(19) 0.7703(3) 0.73225(12) 0.0530(7) Uani 1 1 d . . .
H18A H 0.4708 0.8456 0.7501 0.064 Uiso 1 1 calc R . .
C16 C 0.2494(2) 0.6521(4) 0.73123(14) 0.0664(9) Uani 1 1 d . . .
H16A H 0.1877 0.6447 0.7483 0.080 Uiso 1 1 calc R . .
C9 C 0.51305(19) 0.9090(3) 0.40208(13) 0.0698(9) Uani 1 1 d . . .
H9A H 0.5349 1.0174 0.4165 0.105 Uiso 1 1 calc R . .
H9B H 0.4367 0.8974 0.3984 0.105 Uiso 1 1 calc R . .
H9C H 0.5298 0.8896 0.3600 0.105 Uiso 1 1 calc R . .

loop_
_atom_site_aniso_label
_atom_site_aniso_U_11
_atom_site_aniso_U_22
_atom_site_aniso_U_33
_atom_site_aniso_U_23
_atom_site_aniso_U_13
_atom_site_aniso_U_12
N1 0.0250(9) 0.0396(11) 0.0324(10) -0.0028(8) 0.0022(8) -0.0018(8)
O2 0.0325(8) 0.0502(10) 0.0532(10) 0.0126(8) -0.0003(7) 0.0017(7)
N2 0.0234(9) 0.0398(11) 0.0343(10) 0.0007(8) 0.0055(7) -0.0010(8)
N4 0.0300(9) 0.0408(12) 0.0335(10) 0.0001(9) 0.0010(8) 0.0028(8)
O1 0.0321(9) 0.0908(14) 0.0669(11) 0.0227(11) 0.0159(8) -0.0002(9)
N3 0.0271(9) 0.0374(11) 0.0342(10) 0.0017(9) 0.0031(8) 0.0001(8)
C22 0.0322(11) 0.0395(14) 0.0328(12) 0.0024(10) 0.0136(9) 0.0011(10)
C21 0.0283(11) 0.0371(13) 0.0333(12) 0.0000(10) 0.0103(9) -0.0005(10)
C13 0.0345(12) 0.0443(14) 0.0326(12) 0.0087(11) 0.0070(10) 0.0093(10)
C3 0.0341(12) 0.0455(14) 0.0360(12) 0.0009(11) 0.0068(10) 0.0013(10)
C7 0.0330(12) 0.0385(13) 0.0356(12) -0.0020(10) 0.0030(10) -0.0014(10)
C1 0.0265(11) 0.0384(13) 0.0320(12) -0.0026(10) 0.0033(9) -0.0003(9)
C12 0.0304(11) 0.0350(12) 0.0317(12) 0.0026(10) 0.0039(9) 0.0033(9)
C2 0.0288(11) 0.0379(13) 0.0333(12) -0.0040(10) 0.0062(9) -0.0025(9)
C6 0.0463(14) 0.0445(14) 0.0393(13) 0.0073(11) 0.0075(11) 0.0004(11)
C27 0.0449(14) 0.0453(15) 0.0428(14) 0.0029(12) 0.0140(11) 0.0002(11)
C14 0.0371(13) 0.0653(17) 0.0372(13) 0.0081(12) 0.0103(11) 0.0010(12)
C23 0.0402(13) 0.0445(15) 0.0403(13) 0.0005(11) 0.0036(11) 0.0043(11)
C11 0.0407(13) 0.0534(15) 0.0355(13) -0.0120(12) 0.0031(11) -0.0029(11)
C10 0.0306(12) 0.0494(15) 0.0410(13) -0.0065(12) 0.0031(10) -0.0080(11)
C19 0.0342(12) 0.0391(14) 0.0429(13) -0.0084(11) 0.0018(10) -0.0083(10)
C4 0.0293(12) 0.0579(16) 0.0451(14) -0.0004(12) 0.0120(11) -0.0022(11)
C20 0.0399(13) 0.0383(13) 0.0515(14) -0.0061(12) 0.0051(11) -0.0004(11)
C25 0.0450(14) 0.0668(19) 0.0417(14) 0.0101(13) 0.0034(12) 0.0144(13)
C26 0.0553(16) 0.0473(15) 0.0469(15) 0.0110(12) 0.0146(13) 0.0128(13)
C8 0.0340(13) 0.0721(18) 0.0570(16) 0.0039(14) 0.0064(12) 0.0016(12)
C5 0.0431(14) 0.0570(16) 0.0452(14) 0.0070(12) 0.0170(11) -0.0043(12)
C15 0.0359(14) 0.091(2) 0.0539(17) 0.0220(16) 0.0108(13) -0.0007(13)
C24 0.0446(14) 0.0561(17) 0.0458(14) 0.0009(13) -0.0018(11) 0.0022(12)
C17 0.0726(19) 0.076(2) 0.0588(18) 0.0088(16) 0.0344(16) 0.0319(17)
C18 0.0546(15) 0.0572(17) 0.0506(15) -0.0008(13) 0.0185(13) 0.0122(13)
C16 0.0470(16) 0.095(2) 0.0641(19) 0.0357(18) 0.0274(15) 0.0294(17)
C9 0.0422(15) 0.083(2) 0.076(2) 0.0312(17) -0.0054(14) 0.0063(14)

loop_
_atom_type_symbol
_atom_type_description
_atom_type_scat_dispersion_real
_atom_type_scat_dispersion_imag
_atom_type_scat_source
C C 0.0033 0.0016 'International Tables Vol C Tables 4.2.6.8 and 6.1.1.4'
H H 0.0000 0.0000 'International Tables Vol C Tables 4.2.6.8 and 6.1.1.4'
N N 0.0061 0.0033 'International Tables Vol C Tables 4.2.6.8 and 6.1.1.4'
O O 0.0106 0.0060 'International Tables Vol C Tables 4.2.6.8 and 6.1.1.4'

loop_
_geom_angle_atom_site_label_1
_geom_angle_atom_site_label_2
_geom_angle_atom_site_label_3
_geom_angle
_geom_angle_site_symmetry_1
_geom_angle_site_symmetry_3
_geom_angle_publ_flag
C10 N1 N2 111.94(17) . . ?
C10 N1 C1 129.19(17) . . ?
N2 N1 C1 118.56(16) . . ?
C7 O2 C9 117.29(17) . . ?
C12 N2 N1 104.62(16) . . ?
C21 N4 N3 104.27(16) . . ?
C4 O1 C8 117.91(18) . . ?
C19 N3 N4 112.17(17) . . ?
C19 N3 C1 126.62(17) . . ?
N4 N3 C1 120.87(16) . . ?
C27 C22 C23 118.0(2) . . ?
C27 C22 C21 121.1(2) . . ?
C23 C22 C21 120.91(19) . . ?
N4 C21 C20 111.13(18) . . ?
N4 C21 C22 120.65(18) . . ?
C20 C21 C22 128.2(2) . . ?
C18 C13 C14 118.3(2) . . ?
C18 C13 C12 121.3(2) . . ?
C14 C13 C12 120.4(2) . . ?
C4 C3 C2 120.1(2) . . ?
O2 C7 C6 124.70(19) . . ?
O2 C7 C2 115.71(19) . . ?
C6 C7 C2 119.58(19) . . ?
N3 C1 N1 110.53(16) . . ?
N3 C1 C2 113.77(16) . . ?
N1 C1 C2 112.28(17) . . ?
N2 C12 C11 110.78(18) . . ?
N2 C12 C13 120.04(18) . . ?
C11 C12 C13 129.2(2) . . ?
C7 C2 C3 119.56(19) . . ?
C7 C2 C1 118.00(17) . . ?
C3 C2 C1 122.37(19) . . ?
C5 C6 C7 120.2(2) . . ?
C26 C27 C22 120.7(2) . . ?
C15 C14 C13 120.8(2) . . ?
C24 C23 C22 120.7(2) . . ?
C10 C11 C12 105.20(19) . . ?
N1 C10 C11 107.45(19) . . ?
N3 C19 C20 106.82(18) . . ?
O1 C4 C3 124.1(2) . . ?
O1 C4 C5 116.1(2) . . ?
C3 C4 C5 119.8(2) . . ?
C19 C20 C21 105.6(2) . . ?
C24 C25 C26 118.9(2) . . ?
C25 C26 C27 120.7(2) . . ?
C6 C5 C4 120.7(2) . . ?
C14 C15 C16 119.7(3) . . ?
C25 C24 C23 120.9(2) . . ?
C16 C17 C18 120.3(3) . . ?
C17 C18 C13 120.9(3) . . ?
C17 C16 C15 120.1(2) . . ?

loop_
_geom_bond_atom_site_label_1
_geom_bond_atom_site_label_2
_geom_bond_distance
_geom_bond_site_symmetry_2
_geom_bond_publ_flag
N1 C10 1.343(2) . ?
N1 N2 1.357(2) . ?
N1 C1 1.458(2) . ?
O2 C7 1.373(2) . ?
O2 C9 1.433(3) . ?
N2 C12 1.338(2) . ?
N4 C21 1.335(3) . ?
N4 N3 1.369(2) . ?
O1 C4 1.375(2) . ?
O1 C8 1.421(3) . ?
N3 C19 1.343(3) . ?
N3 C1 1.457(3) . ?
C22 C27 1.390(3) . ?
C22 C23 1.391(3) . ?
C22 C21 1.472(3) . ?
C21 C20 1.400(3) . ?
C13 C18 1.388(3) . ?
C13 C14 1.395(3) . ?
C13 C12 1.478(3) . ?
C3 C4 1.379(3) . ?
C3 C2 1.401(3) . ?
C7 C6 1.390(3) . ?
C7 C2 1.392(3) . ?
C1 C2 1.521(3) . ?
C12 C11 1.406(3) . ?
C6 C5 1.374(3) . ?
C27 C26 1.386(3) . ?
C14 C15 1.385(3) . ?
C23 C24 1.384(3) . ?
C11 C10 1.360(3) . ?
C19 C20 1.368(3) . ?
C4 C5 1.383(3) . ?
C25 C24 1.375(3) . ?
C25 C26 1.376(3) . ?
C15 C16 1.385(4) . ?
C17 C16 1.370(4) . ?
C17 C18 1.382(3) . ?

loop_
_geom_torsion_atom_site_label_1
_geom_torsion_atom_site_label_2
_geom_torsion_atom_site_label_3
_geom_torsion_atom_site_label_4
_geom_torsion
_geom_torsion_site_symmetry_1
_geom_torsion_site_symmetry_2
_geom_torsion_site_symmetry_3
_geom_torsion_site_symmetry_4
_geom_torsion_publ_flag
C10 N1 N2 C12 0.9(2) . . . . ?
C1 N1 N2 C12 175.05(16) . . . . ?
C21 N4 N3 C19 0.3(2) . . . . ?
C21 N4 N3 C1 -173.34(17) . . . . ?
N3 N4 C21 C20 -0.8(2) . . . . ?
N3 N4 C21 C22 177.41(17) . . . . ?
C27 C22 C21 N4 169.7(2) . . . . ?
C23 C22 C21 N4 -11.7(3) . . . . ?
C27 C22 C21 C20 -12.4(3) . . . . ?
C23 C22 C21 C20 166.2(2) . . . . ?
C9 O2 C7 C6 -2.6(3) . . . . ?
C9 O2 C7 C2 177.82(19) . . . . ?
C19 N3 C1 N1 126.9(2) . . . . ?
N4 N3 C1 N1 -60.4(2) . . . . ?
C19 N3 C1 C2 -105.7(2) . . . . ?
N4 N3 C1 C2 67.0(2) . . . . ?
C10 N1 C1 N3 86.3(2) . . . . ?
N2 N1 C1 N3 -86.7(2) . . . . ?
C10 N1 C1 C2 -41.9(3) . . . . ?
N2 N1 C1 C2 145.08(17) . . . . ?
N1 N2 C12 C11 -0.7(2) . . . . ?
N1 N2 C12 C13 178.46(17) . . . . ?
C18 C13 C12 N2 -168.1(2) . . . . ?
C14 C13 C12 N2 12.5(3) . . . . ?
C18 C13 C12 C11 10.9(3) . . . . ?
C14 C13 C12 C11 -168.5(2) . . . . ?
O2 C7 C2 C3 -177.70(19) . . . . ?
C6 C7 C2 C3 2.7(3) . . . . ?
O2 C7 C2 C1 5.2(3) . . . . ?
C6 C7 C2 C1 -174.34(19) . . . . ?
C4 C3 C2 C7 -1.0(3) . . . . ?
C4 C3 C2 C1 175.9(2) . . . . ?
N3 C1 C2 C7 147.53(18) . . . . ?
N1 C1 C2 C7 -86.0(2) . . . . ?
N3 C1 C2 C3 -29.4(3) . . . . ?
N1 C1 C2 C3 97.0(2) . . . . ?
O2 C7 C6 C5 178.1(2) . . . . ?
C2 C7 C6 C5 -2.3(3) . . . . ?
C23 C22 C27 C26 1.4(3) . . . . ?
C21 C22 C27 C26 -179.99(19) . . . . ?
C18 C13 C14 C15 0.6(3) . . . . ?
C12 C13 C14 C15 180.0(2) . . . . ?
C27 C22 C23 C24 -1.3(3) . . . . ?
C21 C22 C23 C24 -180.0(2) . . . . ?
N2 C12 C11 C10 0.4(2) . . . . ?
C13 C12 C11 C10 -178.7(2) . . . . ?
N2 N1 C10 C11 -0.6(2) . . . . ?
C1 N1 C10 C11 -174.07(19) . . . . ?
C12 C11 C10 N1 0.2(2) . . . . ?
N4 N3 C19 C20 0.3(2) . . . . ?
C1 N3 C19 C20 173.53(19) . . . . ?
C8 O1 C4 C3 -8.2(3) . . . . ?
C8 O1 C4 C5 173.0(2) . . . . ?
C2 C3 C4 O1 -179.8(2) . . . . ?
C2 C3 C4 C5 -1.0(3) . . . . ?
N3 C19 C20 C21 -0.8(2) . . . . ?
N4 C21 C20 C19 1.0(3) . . . . ?
C22 C21 C20 C19 -177.0(2) . . . . ?
C24 C25 C26 C27 -0.8(4) . . . . ?
C22 C27 C26 C25 -0.3(3) . . . . ?
C7 C6 C5 C4 0.3(4) . . . . ?
O1 C4 C5 C6 -179.7(2) . . . . ?
C3 C4 C5 C6 1.4(4) . . . . ?
C13 C14 C15 C16 -1.2(4) . . . . ?
C26 C25 C24 C23 0.9(4) . . . . ?
C22 C23 C24 C25 0.2(4) . . . . ?
C16 C17 C18 C13 -0.9(4) . . . . ?
C14 C13 C18 C17 0.5(3) . . . . ?
C12 C13 C18 C17 -178.9(2) . . . . ?
C18 C17 C16 C15 0.3(4) . . . . ?
C14 C15 C16 C17 0.8(4) . . . . ?

loop_
_cod_related_entry_id
_cod_related_entry_database
_cod_related_entry_code
1 ChemSpider 30661012
